data_7227359
loop_
_publ_author_name
'Li, Ling'
'Lv, Lei'
'Huang, Ru-Dan'

_publ_section_title
;
 A series of coordination polymers based on terphenyl tetracarboxylates
 and bis-pyridyl ligands with water vapor sorption properties
;
_journal_issue 2
_journal_name_full 'RSC Adv.'
_journal_page_first 975
_journal_paper_doi 10.1039/C6RA25319A
_journal_volume 7
_journal_year 2017
_chemical_formula_sum 'C38 H38 Co2 N4 O16'
_chemical_formula_weight 924.58
_chemical_name_systematic
; 
 ? 
;
_space_group_IT_number 2
_symmetry_cell_setting triclinic
_symmetry_space_group_name_Hall '-P 1'
_symmetry_space_group_name_H-M 'P -1'
_atom_sites_solution_hydrogens geom
_atom_sites_solution_primary direct
_atom_sites_solution_secondary difmap
_audit_creation_method SHELXL-97
_audit_update_record
;
2015-03-30 deposited with the CCDC.
2016-11-21 downloaded from the CCDC.
;
_cell_angle_alpha 79.344(2)
_cell_angle_beta 71.7490(10)
_cell_angle_gamma 68.8610(10)
_cell_formula_units_Z 1
_cell_length_a 8.5810(7)
_cell_length_b 10.2780(8)
_cell_length_c 12.2140(11)
_cell_measurement_reflns_used 1231
_cell_measurement_temperature 298(2)
_cell_measurement_theta_max 26.518
_cell_measurement_theta_min 2.754
_cell_volume 951.03(14)
_computing_cell_refinement 'Bruker SMART'
_computing_data_collection 'Bruker SMART'
_computing_data_reduction 'Bruker SHELXTL'
_computing_molecular_graphics 'Bruker SHELXTL'
_computing_publication_material 'Bruker SHELXTL'
_computing_structure_refinement 'SHELXL-97 (Sheldrick, 1997)'
_computing_structure_solution 'SHELXS-97 (Sheldrick, 1990)'
_diffrn_ambient_temperature 298(2)
_diffrn_measured_fraction_theta_full 0.982
_diffrn_measured_fraction_theta_max 0.982
_diffrn_measurement_device_type 'CCD area detector'
_diffrn_measurement_method 'phi and omega scans'
_diffrn_radiation_monochromator graphite
_diffrn_radiation_source 'fine-focus sealed tube'
_diffrn_radiation_type MoK\a
_diffrn_radiation_wavelength 0.71073
_diffrn_reflns_av_R_equivalents 0.0725
_diffrn_reflns_av_sigmaI/netI 0.0940
_diffrn_reflns_limit_h_max 10
_diffrn_reflns_limit_h_min -10
_diffrn_reflns_limit_k_max 12
_diffrn_reflns_limit_k_min -12
_diffrn_reflns_limit_l_max 14
_diffrn_reflns_limit_l_min -11
_diffrn_reflns_number 4828
_diffrn_reflns_theta_full 25.01
_diffrn_reflns_theta_max 25.01
_diffrn_reflns_theta_min 2.65
_exptl_absorpt_coefficient_mu 0.955
_exptl_absorpt_correction_T_max 0.9023
_exptl_absorpt_correction_T_min 0.8103
_exptl_absorpt_correction_type multi-scan
_exptl_absorpt_process_details sadabs
_exptl_crystal_density_diffrn 1.614
_exptl_crystal_density_method 'not measured'
_exptl_crystal_F_000 476
_exptl_crystal_size_max 0.23
_exptl_crystal_size_mid 0.18
_exptl_crystal_size_min 0.11
_refine_diff_density_max 1.584
_refine_diff_density_min -0.968
_refine_diff_density_rms 0.174
_refine_ls_extinction_method none
_refine_ls_goodness_of_fit_ref 1.016
_refine_ls_hydrogen_treatment mixed
_refine_ls_matrix_type full
_refine_ls_number_parameters 308
_refine_ls_number_reflns 3297
_refine_ls_number_restraints 0
_refine_ls_restrained_S_all 1.016
_refine_ls_R_factor_all 0.1270
_refine_ls_R_factor_gt 0.1007
_refine_ls_shift/su_max 0.001
_refine_ls_shift/su_mean 0.000
_refine_ls_structure_factor_coef Fsqd
_refine_ls_weighting_details 'calc w=1/[\s^2^(Fo^2^)+(0.1970P)^2^+0.0000P] where P=(Fo^2^+2Fc^2^)/3'
_refine_ls_weighting_scheme calc
_refine_ls_wR_factor_gt 0.2669
_refine_ls_wR_factor_ref 0.2880
_reflns_number_gt 2230
_reflns_number_total 3297
_reflns_threshold_expression >2sigma(I)
_cod_data_source_file c6ra25319a2.cif
_cod_data_source_block complex16
_cod_depositor_comments
;
The following automatic conversions were performed:

'_symmetry_cell_setting' value 'Triclinic' changed to 'triclinic'
according to
/usr/data/users/saulius/crontab/automatic-downloads/rss-feeds/RSC/lib/dictionaries/cif_core.dic
dictionary named 'cif_core.dic' version 2.4.2 from 2011-04-26.

Automatic conversion script
Id: cif_fix_values 4268 2015-11-12 08:31:59Z antanas 
;
_cod_original_sg_symbol_H-M P-1
_cod_database_code 7227359

loop_
_symmetry_equiv_pos_as_xyz
'x, y, z'
'-x, -y, -z'

loop_
_atom_site_label
_atom_site_type_symbol
_atom_site_fract_x
_atom_site_fract_y
_atom_site_fract_z
_atom_site_U_iso_or_equiv
_atom_site_adp_type
_atom_site_occupancy
_atom_site_symmetry_multiplicity
_atom_site_calc_flag
_atom_site_refinement_flags
_atom_site_disorder_group
Co1 Co 0.31085(13) 0.63644(10) 0.51110(9) 0.0396(4) Uani 1 1 d . .
N1 N 0.2852(8) 0.6458(6) 0.3442(5) 0.0384(14) Uani 1 1 d . .
N2 N 0.147(3) 0.530(2) 0.0023(12) 0.054(5) Uani 0.58(3) 1 d P 1
N2' N 0.040(4) 0.612(3) 0.0217(18) 0.059(8) Uani 0.42(3) 1 d P 2
O1 O 0.3916(6) 0.4234(5) 0.5574(4) 0.0366(12) Uani 1 1 d . .
O2 O 0.1942(7) 0.3917(5) 0.4891(5) 0.0488(14) Uani 1 1 d . .
O3 O 0.2470(7) -0.1256(5) 0.4994(5) 0.0449(13) Uani 1 1 d . .
O4 O 0.3362(7) -0.2684(5) 0.6405(4) 0.0422(13) Uani 1 1 d . .
O5 O 0.190(4) 0.742(3) -0.0489(18) 0.078(6) Uani 0.58(3) 1 d P 1
O5' O 0.282(4) 0.680(3) -0.067(2) 0.055(6) Uani 0.42(3) 1 d P 2
O6 O 0.0465(7) 0.6607(6) 0.5980(5) 0.0487(14) Uani 1 1 d . .
H6B H 0.0183 0.6003 0.5765 0.058 Uiso 1 1 d R .
H6C H -0.0155 0.7412 0.5771 0.058 Uiso 1 1 d R .
O7 O 0.8405(10) 0.9158(7) 0.6785(6) 0.083(2) Uani 1 1 d . .
H7C H 0.8166 0.9761 0.6232 0.100 Uiso 1 1 d R .
H7D H 0.9039 0.8380 0.6506 0.100 Uiso 1 1 d R .
O8 O 0.946(3) 0.930(2) 0.8735(18) 0.281(11) Uani 1 1 d . .
H8C H 0.9279 0.9139 0.8136 0.337 Uiso 1 1 d R .
H8D H 1.0296 0.8615 0.8900 0.337 Uiso 1 1 d R .
C1 C 0.3012(9) 0.3498(7) 0.5478(6) 0.0369(16) Uani 1 1 d . .
C2 C 0.2933(9) -0.1470(7) 0.5920(6) 0.0361(17) Uani 1 1 d . .
C3 C 0.3272(9) 0.2069(7) 0.6149(6) 0.0317(15) Uani 1 1 d . .
C4 C 0.2946(9) 0.1028(7) 0.5757(6) 0.0323(15) Uani 1 1 d . .
H4 H 0.2588 0.1201 0.5084 0.039 Uiso 1 1 calc R .
C5 C 0.3162(8) -0.0291(7) 0.6389(6) 0.0307(15) Uani 1 1 d . .
C6 C 0.3646(9) -0.0530(7) 0.7412(6) 0.0337(16) Uani 1 1 d . .
H6 H 0.3763 -0.1399 0.7827 0.040 Uiso 1 1 calc R .
C7 C 0.3968(9) 0.0513(7) 0.7841(6) 0.0345(16) Uani 1 1 d . .
C8 C 0.3810(9) 0.1807(7) 0.7166(6) 0.0341(16) Uani 1 1 d . .
H8 H 0.4068 0.2499 0.7400 0.041 Uiso 1 1 calc R .
C9 C 0.4494(10) 0.0244(7) 0.8947(6) 0.0366(16) Uani 1 1 d . .
C10 C 0.4324(15) -0.0857(10) 0.9722(8) 0.067(3) Uani 1 1 d . .
H10 H 0.3893 -0.1485 0.9553 0.080 Uiso 1 1 calc R .
C11 C 0.5235(14) 0.1086(10) 0.9242(8) 0.063(3) Uani 1 1 d . .
H11 H 0.5442 0.1831 0.8726 0.076 Uiso 1 1 calc R .
C12 C 0.1795(13) 0.6430(11) 0.0233(8) 0.060(2) Uani 1 1 d . .
C13 C 0.1508(10) 0.7436(9) 0.3137(7) 0.0448(19) Uani 1 1 d . .
H13 H 0.0810 0.8136 0.3632 0.054 Uiso 1 1 calc R .
C14 C 0.1092(12) 0.7463(10) 0.2106(7) 0.053(2) Uani 1 1 d . .
H14 H 0.0153 0.8170 0.1915 0.064 Uiso 1 1 calc R .
C15 C 0.2124(12) 0.6406(10) 0.1387(7) 0.051(2) Uani 1 1 d . .
C16 C 0.3525(13) 0.5381(9) 0.1700(8) 0.055(2) Uani 1 1 d . .
H16 H 0.4236 0.4663 0.1226 0.067 Uiso 1 1 calc R .
C17 C 0.3852(11) 0.5439(8) 0.2724(7) 0.0463(19) Uani 1 1 d . .
H17 H 0.4795 0.4751 0.2927 0.056 Uiso 1 1 calc R .
C18 C 0.109(4) 0.535(3) -0.1095(15) 0.062(6) Uani 0.58(3) 1 d P 1
H18A H 0.1496 0.6054 -0.1635 0.074 Uiso 0.58(3) 1 calc PR 1
H18B H 0.1719 0.4452 -0.1419 0.074 Uiso 0.58(3) 1 calc PR 1
C19 C -0.079(3) 0.568(2) -0.0945(14) 0.059(7) Uani 0.58(3) 1 d P 1
H19A H -0.0982 0.5600 -0.1668 0.071 Uiso 0.58(3) 1 calc PR 1
H19B H -0.1402 0.6635 -0.0736 0.071 Uiso 0.58(3) 1 calc PR 1
C18' C 0.003(5) 0.618(4) -0.093(2) 0.064(9) Uani 0.42(3) 1 d P 2
H18C H -0.1185 0.6694 -0.0888 0.077 Uiso 0.42(3) 1 calc PR 2
H18D H 0.0735 0.6638 -0.1543 0.077 Uiso 0.42(3) 1 calc PR 2
C19' C 0.045(4) 0.471(4) -0.119(2) 0.066(10) Uani 0.42(3) 1 d P 2
H19C H 0.0087 0.4713 -0.1866 0.079 Uiso 0.42(3) 1 calc PR 2
H19D H 0.1695 0.4255 -0.1364 0.079 Uiso 0.42(3) 1 calc PR 2

loop_
_atom_site_aniso_label
_atom_site_aniso_U_11
_atom_site_aniso_U_22
_atom_site_aniso_U_33
_atom_site_aniso_U_23
_atom_site_aniso_U_13
_atom_site_aniso_U_12
Co1 0.0557(7) 0.0295(6) 0.0469(7) -0.0101(4) -0.0258(5) -0.0156(5)
N1 0.052(4) 0.034(3) 0.043(3) -0.002(3) -0.024(3) -0.022(3)
N2 0.076(13) 0.070(13) 0.046(8) -0.005(7) -0.027(8) -0.049(11)
N2' 0.082(19) 0.073(18) 0.050(11) -0.007(11) -0.031(12) -0.047(16)
O1 0.048(3) 0.026(3) 0.050(3) -0.003(2) -0.024(2) -0.018(2)
O2 0.060(3) 0.037(3) 0.068(4) 0.000(3) -0.038(3) -0.022(3)
O3 0.066(3) 0.038(3) 0.047(3) -0.008(2) -0.026(3) -0.023(3)
O4 0.059(3) 0.027(3) 0.053(3) -0.008(2) -0.026(3) -0.016(2)
O5 0.112(17) 0.094(16) 0.065(10) 0.014(10) -0.044(12) -0.069(13)
O5' 0.071(15) 0.066(15) 0.046(10) 0.000(9) -0.019(11) -0.041(11)
O6 0.050(3) 0.044(3) 0.065(4) -0.013(3) -0.023(3) -0.020(3)
O7 0.099(6) 0.058(4) 0.076(5) -0.015(4) -0.022(4) -0.003(4)
O8 0.25(2) 0.202(18) 0.28(2) -0.004(16) -0.002(17) -0.011(15)
C1 0.051(4) 0.029(4) 0.041(4) -0.007(3) -0.022(3) -0.014(3)
C2 0.047(4) 0.032(4) 0.041(4) -0.012(3) -0.017(3) -0.018(3)
C3 0.039(4) 0.023(4) 0.040(4) -0.010(3) -0.012(3) -0.014(3)
C4 0.041(4) 0.029(4) 0.037(4) -0.009(3) -0.015(3) -0.016(3)
C5 0.036(4) 0.025(4) 0.038(4) -0.010(3) -0.013(3) -0.013(3)
C6 0.049(4) 0.023(4) 0.041(4) -0.003(3) -0.019(3) -0.019(3)
C7 0.047(4) 0.028(4) 0.040(4) -0.007(3) -0.020(3) -0.018(3)
C8 0.052(4) 0.026(4) 0.040(4) -0.007(3) -0.021(3) -0.022(3)
C9 0.056(4) 0.032(4) 0.037(4) -0.005(3) -0.020(3) -0.025(3)
C10 0.111(8) 0.057(6) 0.069(6) 0.002(5) -0.051(6) -0.051(6)
C11 0.113(8) 0.054(6) 0.057(5) 0.012(4) -0.048(6) -0.055(6)
C12 0.082(7) 0.075(7) 0.048(5) 0.002(5) -0.032(5) -0.045(5)
C13 0.049(4) 0.049(5) 0.049(5) -0.007(4) -0.021(4) -0.021(4)
C14 0.060(5) 0.062(6) 0.053(5) 0.000(4) -0.027(4) -0.029(4)
C15 0.069(6) 0.062(6) 0.044(5) -0.003(4) -0.025(4) -0.040(5)
C16 0.077(6) 0.052(5) 0.051(5) -0.010(4) -0.025(5) -0.028(5)
C17 0.059(5) 0.039(4) 0.048(5) -0.004(4) -0.022(4) -0.018(4)
C18 0.087(17) 0.075(15) 0.049(10) 0.000(9) -0.026(10) -0.050(13)
C19 0.085(16) 0.074(15) 0.047(9) 0.004(8) -0.035(9) -0.048(13)
C18' 0.08(2) 0.09(2) 0.047(14) 0.000(14) -0.035(15) -0.042(19)
C19' 0.08(2) 0.09(2) 0.048(14) 0.000(13) -0.032(14) -0.04(2)

loop_
_atom_type_symbol
_atom_type_description
_atom_type_scat_dispersion_real
_atom_type_scat_dispersion_imag
_atom_type_scat_source
C C 0.0033 0.0016 'International Tables Vol C Tables 4.2.6.8 and 6.1.1.4'
H H 0.0000 0.0000 'International Tables Vol C Tables 4.2.6.8 and 6.1.1.4'
O O 0.0106 0.0060 'International Tables Vol C Tables 4.2.6.8 and 6.1.1.4'
N N 0.0061 0.0033 'International Tables Vol C Tables 4.2.6.8 and 6.1.1.4'
Co Co 0.3494 0.9721 'International Tables Vol C Tables 4.2.6.8 and 6.1.1.4'

loop_
_geom_angle_atom_site_label_1
_geom_angle_atom_site_label_2
_geom_angle_atom_site_label_3
_geom_angle
_geom_angle_site_symmetry_1
_geom_angle_site_symmetry_3
O1 Co1 N1 102.8(2) . .
O1 Co1 O4 105.67(19) . 1_565
N1 Co1 O4 150.1(2) . 1_565
O1 Co1 O6 93.1(2) . .
N1 Co1 O6 95.7(2) . .
O4 Co1 O6 91.8(2) 1_565 .
O1 Co1 O3 165.05(18) . 1_565
N1 Co1 O3 91.5(2) . 1_565
O4 Co1 O3 59.50(19) 1_565 1_565
O6 Co1 O3 89.5(2) . 1_565
O1 Co1 O1 77.70(19) . 2_666
N1 Co1 O1 91.6(2) . 2_666
O4 Co1 O1 85.76(18) 1_565 2_666
O6 Co1 O1 169.41(19) . 2_666
O3 Co1 O1 98.08(18) 1_565 2_666
C13 N1 C17 118.0(7) . .
C13 N1 Co1 119.2(5) . .
C17 N1 Co1 122.0(5) . .
C12 N2 C18 117.7(14) . .
C12 N2 C19 124.1(13) . 2_565
C18 N2 C19 113.7(14) . 2_565
C12 N2' C19' 121.9(19) . 2_565
C12 N2' C18' 119(2) . .
C19' N2' C18' 115(2) 2_565 .
C1 O1 Co1 118.3(4) . .
C1 O1 Co1 124.5(4) . 2_666
Co1 O1 Co1 102.30(19) . 2_666
C2 O3 Co1 85.7(4) . 1_545
C2 O4 Co1 94.5(4) . 1_545
Co1 O6 H6B 108.5 . .
Co1 O6 H6C 108.5 . .
H6B O6 H6C 107.6 . .
H7C O7 H7D 108.5 . .
H8C O8 H8D 108.7 . .
O2 C1 O1 123.6(7) . .
O2 C1 C3 119.3(6) . .
O1 C1 C3 117.1(6) . .
O4 C2 O3 120.2(6) . .
O4 C2 C5 118.8(6) . .
O3 C2 C5 120.6(6) . .
C4 C3 C8 120.3(6) . .
C4 C3 C1 119.5(6) . .
C8 C3 C1 120.2(6) . .
C3 C4 C5 119.4(6) . .
C3 C4 H4 120.3 . .
C5 C4 H4 120.3 . .
C6 C5 C4 120.0(6) . .
C6 C5 C2 120.2(6) . .
C4 C5 C2 119.7(6) . .
C5 C6 C7 121.9(6) . .
C5 C6 H6 119.0 . .
C7 C6 H6 119.0 . .
C8 C7 C6 116.9(6) . .
C8 C7 C9 121.5(6) . .
C6 C7 C9 121.6(6) . .
C3 C8 C7 121.3(6) . .
C3 C8 H8 119.3 . .
C7 C8 H8 119.3 . .
C10 C9 C11 114.7(7) . .
C10 C9 C7 122.6(6) . .
C11 C9 C7 122.7(6) . .
C9 C10 C11 122.7(8) . 2_657
C9 C10 H10 118.6 . .
C11 C10 H10 118.6 2_657 .
C10 C11 C9 122.5(8) 2_657 .
C10 C11 H11 118.7 2_657 .
C9 C11 H11 118.7 . .
O5 C12 O5' 37.8(10) . .
O5 C12 N2' 106.9(14) . .
O5' C12 N2' 123.4(15) . .
O5 C12 N2 122.7(13) . .
O5' C12 N2 109.1(14) . .
N2' C12 N2 42.9(10) . .
O5 C12 C15 119.3(11) . .
O5' C12 C15 117.6(12) . .
N2' C12 C15 118.9(11) . .
N2 C12 C15 117.9(9) . .
N1 C13 C14 123.3(8) . .
N1 C13 H13 118.3 . .
C14 C13 H13 118.3 . .
C15 C14 C13 117.8(8) . .
C15 C14 H14 121.1 . .
C13 C14 H14 121.1 . .
C14 C15 C16 119.1(8) . .
C14 C15 C12 120.0(8) . .
C16 C15 C12 120.7(8) . .
C17 C16 C15 119.3(8) . .
C17 C16 H16 120.4 . .
C15 C16 H16 120.4 . .
N1 C17 C16 122.4(8) . .
N1 C17 H17 118.8 . .
C16 C17 H17 118.8 . .
C19 C18 N2 111.5(16) . .
C19 C18 H18A 109.3 . .
N2 C18 H18A 109.3 . .
C19 C18 H18B 109.3 . .
N2 C18 H18B 109.3 . .
H18A C18 H18B 108.0 . .
C18 C19 N2 110.0(16) . 2_565
C18 C19 H19A 109.7 . .
N2 C19 H19A 109.7 2_565 .
C18 C19 H19B 109.7 . .
N2 C19 H19B 109.7 2_565 .
H19A C19 H19B 108.2 . .
C19' C18' N2' 107(2) . .
C19' C18' H18C 110.3 . .
N2' C18' H18C 110.3 . .
C19' C18' H18D 110.3 . .
N2' C18' H18D 110.3 . .
H18C C18' H18D 108.5 . .
N2' C19' C18' 113(2) 2_565 .
N2' C19' H19C 109.0 2_565 .
C18' C19' H19C 109.0 . .
N2' C19' H19D 109.0 2_565 .
C18' C19' H19D 109.0 . .
H19C C19' H19D 107.8 . .

loop_
_geom_bond_atom_site_label_1
_geom_bond_atom_site_label_2
_geom_bond_distance
_geom_bond_site_symmetry_2
Co1 O1 2.071(5) .
Co1 N1 2.099(6) .
Co1 O4 2.108(5) 1_565
Co1 O6 2.125(5) .
Co1 O3 2.293(5) 1_565
Co1 O1 2.306(5) 2_666
N1 C13 1.331(10) .
N1 C17 1.350(10) .
N2 C12 1.371(18) .
N2 C18 1.49(2) .
N2 C19 1.49(2) 2_565
N2' C12 1.35(2) .
N2' C19' 1.48(3) 2_565
N2' C18' 1.52(3) .
O1 C1 1.304(8) .
O1 Co1 2.306(5) 2_666
O2 C1 1.247(8) .
O3 C2 1.270(8) .
O3 Co1 2.293(5) 1_545
O4 C2 1.256(8) .
O4 Co1 2.108(5) 1_545
O5 C12 1.23(2) .
O5' C12 1.27(3) .
O6 H6B 0.8501 .
O6 H6C 0.8500 .
O7 H7C 0.8500 .
O7 H7D 0.8500 .
O8 H8C 0.8500 .
O8 H8D 0.8500 .
C1 C3 1.521(10) .
C2 C5 1.527(9) .
C3 C4 1.393(9) .
C3 C8 1.406(9) .
C4 C5 1.410(10) .
C4 H4 0.9300 .
C5 C6 1.390(9) .
C6 C7 1.418(9) .
C6 H6 0.9300 .
C7 C8 1.415(10) .
C7 C9 1.504(9) .
C8 H8 0.9300 .
C9 C10 1.354(11) .
C9 C11 1.393(10) .
C10 C11 1.387(12) 2_657
C10 H10 0.9300 .
C11 C10 1.387(12) 2_657
C11 H11 0.9300 .
C12 C15 1.516(11) .
C13 C14 1.406(11) .
C13 H13 0.9300 .
C14 C15 1.382(12) .
C14 H14 0.9300 .
C15 C16 1.389(13) .
C16 C17 1.380(11) .
C16 H16 0.9300 .
C17 H17 0.9300 .
C18 C19 1.48(4) .
C18 H18A 0.9700 .
C18 H18B 0.9700 .
C19 N2 1.49(2) 2_565
C19 H19A 0.9700 .
C19 H19B 0.9700 .
C18' C19' 1.49(6) .
C18' H18C 0.9700 .
C18' H18D 0.9700 .
C19' N2' 1.48(3) 2_565
C19' H19C 0.9700 .
C19' H19D 0.9700 .

loop_
_geom_torsion_atom_site_label_1
_geom_torsion_atom_site_label_2
_geom_torsion_atom_site_label_3
_geom_torsion_atom_site_label_4
_geom_torsion
_geom_torsion_site_symmetry_1
_geom_torsion_site_symmetry_4
O1 Co1 N1 C13 139.3(5) . .
O4 Co1 N1 C13 -58.7(8) 1_565 .
O6 Co1 N1 C13 44.8(6) . .
O3 Co1 N1 C13 -44.8(6) 1_565 .
O1 Co1 N1 C13 -143.0(6) 2_666 .
O1 Co1 N1 C17 -30.6(6) . .
O4 Co1 N1 C17 131.4(6) 1_565 .
O6 Co1 N1 C17 -125.1(6) . .
O3 Co1 N1 C17 145.3(6) 1_565 .
O1 Co1 N1 C17 47.2(6) 2_666 .
N1 Co1 O1 C1 -52.0(5) . .
O4 Co1 O1 C1 137.2(5) 1_565 .
O6 Co1 O1 C1 44.5(5) . .
O3 Co1 O1 C1 144.2(7) 1_565 .
O1 Co1 O1 C1 -140.9(6) 2_666 .
N1 Co1 O1 Co1 88.8(2) . 2_666
O4 Co1 O1 Co1 -82.0(2) 1_565 2_666
O6 Co1 O1 Co1 -174.7(2) . 2_666
O3 Co1 O1 Co1 -75.0(8) 1_565 2_666
O1 Co1 O1 Co1 0.0 2_666 2_666
Co1 O1 C1 O2 16.8(10) . .
Co1 O1 C1 O2 -114.8(7) 2_666 .
Co1 O1 C1 C3 -161.7(5) . .
Co1 O1 C1 C3 66.7(8) 2_666 .
Co1 O4 C2 O3 3.5(7) 1_545 .
Co1 O4 C2 C5 -170.1(6) 1_545 .
Co1 O3 C2 O4 -3.2(7) 1_545 .
Co1 O3 C2 C5 170.2(6) 1_545 .
O2 C1 C3 C4 27.2(10) . .
O1 C1 C3 C4 -154.2(6) . .
O2 C1 C3 C8 -151.8(7) . .
O1 C1 C3 C8 26.8(10) . .
C8 C3 C4 C5 -0.1(10) . .
C1 C3 C4 C5 -179.1(6) . .
C3 C4 C5 C6 1.9(10) . .
C3 C4 C5 C2 -175.7(6) . .
O4 C2 C5 C6 -7.4(10) . .
O3 C2 C5 C6 179.1(6) . .
O4 C2 C5 C4 170.2(6) . .
O3 C2 C5 C4 -3.3(10) . .
C4 C5 C6 C7 -1.2(10) . .
C2 C5 C6 C7 176.4(6) . .
C5 C6 C7 C8 -1.3(10) . .
C5 C6 C7 C9 -179.9(6) . .
C4 C3 C8 C7 -2.6(10) . .
C1 C3 C8 C7 176.4(7) . .
C6 C7 C8 C3 3.2(10) . .
C9 C7 C8 C3 -178.2(6) . .
C8 C7 C9 C10 166.5(9) . .
C6 C7 C9 C10 -15.1(12) . .
C8 C7 C9 C11 -15.2(12) . .
C6 C7 C9 C11 163.3(8) . .
C11 C9 C10 C11 3.3(16) . 2_657
C7 C9 C10 C11 -178.2(9) . 2_657
C10 C9 C11 C10 -3.3(16) . 2_657
C7 C9 C11 C10 178.2(9) . 2_657
C19' N2' C12 O5 -161(3) 2_565 .
C18' N2' C12 O5 40(3) . .
C19' N2' C12 O5' 161(3) 2_565 .
C18' N2' C12 O5' 2(3) . .
C19' N2' C12 N2 79(3) 2_565 .
C18' N2' C12 N2 -80(3) . .
C19' N2' C12 C15 -22(4) 2_565 .
C18' N2' C12 C15 178.5(19) . .
C18 N2 C12 O5 -5(2) . .
C19 N2 C12 O5 -160(2) 2_565 .
C18 N2 C12 O5' -44(2) . .
C19 N2 C12 O5' 161(2) 2_565 .
C18 N2 C12 N2' 75(2) . .
C19 N2 C12 N2' -80(2) 2_565 .
C18 N2 C12 C15 178.1(13) . .
C19 N2 C12 C15 23(2) 2_565 .
C17 N1 C13 C14 -0.6(11) . .
Co1 N1 C13 C14 -170.8(6) . .
N1 C13 C14 C15 1.0(12) . .
C13 C14 C15 C16 -0.8(12) . .
C13 C14 C15 C12 -176.5(8) . .
O5 C12 C15 C14 60(2) . .
O5' C12 C15 C14 103.5(19) . .
N2' C12 C15 C14 -73(2) . .
N2 C12 C15 C14 -122.6(15) . .
O5 C12 C15 C16 -115(2) . .
O5' C12 C15 C16 -72(2) . .
N2' C12 C15 C16 111(2) . .
N2 C12 C15 C16 61.7(16) . .
C14 C15 C16 C17 0.2(13) . .
C12 C15 C16 C17 175.9(8) . .
C13 N1 C17 C16 -0.1(12) . .
Co1 N1 C17 C16 169.9(6) . .
C15 C16 C17 N1 0.2(13) . .
C12 N2 C18 C19 -103(2) . .
C19 N2 C18 C19 55(3) 2_565 .
N2 C18 C19 N2 -53(3) . 2_565
C12 N2' C18' C19' 108(3) . .
C19' N2' C18' C19' -53(4) 2_565 .
N2' C18' C19' N2' 51(4) . 2_565
